data_7105858
loop_
_publ_author_name
'Kamaljit Singh'
'Amit Sharma'
'Jing Zhang'
'Wei Xu'
'Daoben Zhu'

_publ_section_title
;
 New Sulphur Bridged Neutral Annulenes. Structure, Physical Properties and
 Applications in Organic Field-Effect Transistors
;
_journal_name_full Chem.Commun.
_journal_page_first 905
_journal_paper_doi 10.1039/c0cc03974h
_journal_volume 47
_journal_year 2011
_chemical_formula_sum 'C34 H22 S4'
_chemical_formula_weight 558.76
_chemical_name_systematic
;
?
;
_space_group_IT_number 12
_symmetry_cell_setting monoclinic
_symmetry_space_group_name_Hall '-C 2y'
_symmetry_space_group_name_H-M 'C 1 2/m 1'
_atom_sites_solution_hydrogens geom
_atom_sites_solution_primary direct
_atom_sites_solution_secondary difmap
_audit_creation_method SHELXL-97
_cell_angle_alpha 90.00
_cell_angle_beta 98.702(3)
_cell_angle_gamma 90.00
_cell_formula_units_Z 2
_cell_length_a 10.8683(3)
_cell_length_b 20.9734(5)
_cell_length_c 5.9459(2)
_cell_measurement_reflns_used 3169
_cell_measurement_temperature 150(2)
_cell_measurement_theta_max 32.6400
_cell_measurement_theta_min 3.4579
_cell_volume 1339.74(7)
_computing_cell_refinement 'CrysAlis RED, Oxford Diffraction Ltd.,'
_computing_data_collection 'CrysAlis CCD, Oxford Diffraction Ltd.,'
_computing_data_reduction 'CrysAlis RED, Oxford Diffraction Ltd.,'
_computing_molecular_graphics Ortep3
_computing_publication_material Shelx97
_computing_structure_refinement 'SHELXL-97 (Sheldrick, 1997)'
_computing_structure_solution 'SHELXS-97 (Sheldrick, 1997)'
_diffrn_ambient_temperature 150(2)
_diffrn_detector_area_resol_mean 15.9948
_diffrn_measured_fraction_theta_full 0.998
_diffrn_measured_fraction_theta_max 0.998
_diffrn_measurement_device_type 'OXFORD DIFFRACTION XCALIBUR-S'
_diffrn_measurement_method \w/q-scan
_diffrn_radiation_monochromator graphite
_diffrn_radiation_source 'Enhance (Mo) X-ray Source'
_diffrn_radiation_type MoK\a
_diffrn_radiation_wavelength 0.71073
_diffrn_reflns_av_R_equivalents 0.0271
_diffrn_reflns_av_sigmaI/netI 0.0268
_diffrn_reflns_limit_h_max 9
_diffrn_reflns_limit_h_min -12
_diffrn_reflns_limit_k_max 24
_diffrn_reflns_limit_k_min -24
_diffrn_reflns_limit_l_max 7
_diffrn_reflns_limit_l_min -7
_diffrn_reflns_number 4668
_diffrn_reflns_theta_full 25.00
_diffrn_reflns_theta_max 25.00
_diffrn_reflns_theta_min 3.47
_exptl_absorpt_coefficient_mu 0.378
_exptl_absorpt_correction_T_max 0.9525
_exptl_absorpt_correction_T_min 0.9181
_exptl_absorpt_correction_type multi-scan
_exptl_absorpt_process_details
;
CrysAlis RED, Oxford Diffraction Ltd.,
Version 1.171.31.7 (release 18-10-2006 CrysAlis171 .NET)
(compiled Oct 18 2006,16:28:17)
Empirical absorption correction using spherical harmonics,
implemented in SCALE3 ABSPACK scaling algorithm.
;
_exptl_crystal_colour black
_exptl_crystal_density_diffrn 1.385
_exptl_crystal_density_method 'not measured'
_exptl_crystal_description block
_exptl_crystal_F_000 580
_exptl_crystal_size_max 0.23
_exptl_crystal_size_mid 0.18
_exptl_crystal_size_min 0.13
_refine_diff_density_max 0.251
_refine_diff_density_min -0.228
_refine_diff_density_rms 0.046
_refine_ls_extinction_method none
_refine_ls_goodness_of_fit_ref 1.055
_refine_ls_hydrogen_treatment riding
_refine_ls_matrix_type full
_refine_ls_number_parameters 92
_refine_ls_number_reflns 1214
_refine_ls_number_restraints 0
_refine_ls_restrained_S_all 1.055
_refine_ls_R_factor_all 0.0391
_refine_ls_R_factor_gt 0.0295
_refine_ls_shift/su_max 0.001
_refine_ls_shift/su_mean 0.000
_refine_ls_structure_factor_coef Fsqd
_refine_ls_weighting_details 'calc w=1/[\s^2^(Fo^2^)+(0.0411P)^2^+0.2463P] where P=(Fo^2^+2Fc^2^)/3'
_refine_ls_weighting_scheme calc
_refine_ls_wR_factor_gt 0.0695
_refine_ls_wR_factor_ref 0.0714
_reflns_number_gt 1026
_reflns_number_total 1214
_reflns_threshold_expression >2sigma(I)
_cod_data_source_file C0CC03974H.TXT
_cod_data_source_block gnu040
_cod_depositor_comments
;
The following automatic conversions were performed:
'_symmetry_cell_setting' value 'Monoclinic' changed to 'monoclinic'
according to '/home/saulius/struct/CIF-dictionaries/cif_core.dic'
dictionary named 'cif_core.dic' version 2.4.1 from 2010-06-29.

Automatic conversion script
Id: cif_fix_enum 1527 2010-12-29 10:47:43Z saulius 
;
_cod_original_sg_symbol_H-M 'C 2/m'
_cod_database_code 7105858

loop_
_symmetry_equiv_pos_as_xyz
'x, y, z'
'-x, y, -z'
'x+1/2, y+1/2, z'
'-x+1/2, y+1/2, -z'
'-x, -y, -z'
'x, -y, z'
'-x+1/2, -y+1/2, -z'
'x+1/2, -y+1/2, z'

loop_
_atom_site_label
_atom_site_type_symbol
_atom_site_fract_x
_atom_site_fract_y
_atom_site_fract_z
_atom_site_U_iso_or_equiv
_atom_site_adp_type
_atom_site_occupancy
_atom_site_symmetry_multiplicity
_atom_site_calc_flag
_atom_site_refinement_flags
_atom_site_disorder_assembly
_atom_site_disorder_group
S1 S 0.91151(4) 0.07413(2) 0.27848(7) 0.02245(16) Uani 1 1 d . . .
C1 C 0.76907(17) 0.03305(8) -0.1355(3) 0.0244(4) Uani 1 1 d . . .
C2 C 0.81943(16) 0.08149(8) 0.0128(3) 0.0215(4) Uani 1 1 d . . .
C3 C 0.80300(17) 0.14676(8) -0.0397(3) 0.0247(4) Uani 1 1 d . . .
H3 H 0.7550 0.1614 -0.1769 0.030 Uiso 1 1 calc R . .
C4 C 0.86149(16) 0.18731(8) 0.1222(3) 0.0235(4) Uani 1 1 d . . .
H4 H 0.8571 0.2324 0.1073 0.028 Uiso 1 1 calc R . .
C5 C 0.92881(16) 0.15663(8) 0.3129(3) 0.0211(4) Uani 1 1 d . . .
C6 C 1.0000 0.18674(11) 0.5000 0.0209(5) Uani 1 2 d S . .
C7 C 1.0000 0.25816(11) 0.5000 0.0206(5) Uani 1 2 d S . .
C8 C 1.07740(18) 0.29213(9) 0.3781(3) 0.0293(4) Uani 1 1 d . . .
H8 H 1.1314 0.2698 0.2939 0.035 Uiso 1 1 calc R . .
C9 C 1.07697(19) 0.35815(9) 0.3774(3) 0.0324(5) Uani 1 1 d . . .
H9 H 1.1299 0.3808 0.2921 0.039 Uiso 1 1 calc R . .
C10 C 1.0000 0.39097(12) 0.5000 0.0282(6) Uani 1 2 d S . .
H10 H 1.0000 0.4363 0.5000 0.034 Uiso 1 2 calc SR . .
H1 H 0.7215(17) 0.0506(8) -0.270(3) 0.024(5) Uiso 1 1 d . . .

loop_
_atom_site_aniso_label
_atom_site_aniso_U_11
_atom_site_aniso_U_22
_atom_site_aniso_U_33
_atom_site_aniso_U_23
_atom_site_aniso_U_13
_atom_site_aniso_U_12
S1 0.0268(3) 0.0147(2) 0.0236(2) 0.00026(19) -0.00361(17) 0.00074(19)
C1 0.0251(10) 0.0232(9) 0.0225(9) 0.0022(8) -0.0044(7) 0.0014(8)
C2 0.0214(9) 0.0197(9) 0.0227(9) 0.0012(7) 0.0012(7) 0.0020(7)
C3 0.0282(10) 0.0210(10) 0.0232(9) 0.0044(7) -0.0011(8) 0.0021(7)
C4 0.0273(10) 0.0157(9) 0.0270(9) 0.0029(7) 0.0031(8) 0.0020(7)
C5 0.0230(10) 0.0165(9) 0.0243(9) 0.0012(7) 0.0052(8) 0.0012(7)
C6 0.0208(13) 0.0197(13) 0.0230(12) 0.000 0.0054(10) 0.000
C7 0.0249(13) 0.0161(12) 0.0194(12) 0.000 -0.0016(10) 0.000
C8 0.0341(11) 0.0223(10) 0.0333(10) -0.0036(8) 0.0108(8) -0.0020(8)
C9 0.0374(12) 0.0216(10) 0.0390(11) 0.0026(8) 0.0085(9) -0.0081(8)
C10 0.0310(15) 0.0153(13) 0.0350(15) 0.000 -0.0060(12) 0.000

loop_
_atom_type_symbol
_atom_type_description
_atom_type_scat_dispersion_real
_atom_type_scat_dispersion_imag
_atom_type_scat_source
C C 0.0033 0.0016 'International Tables Vol C Tables 4.2.6.8 and 6.1.1.4'
H H 0.0000 0.0000 'International Tables Vol C Tables 4.2.6.8 and 6.1.1.4'
S S 0.1246 0.1234 'International Tables Vol C Tables 4.2.6.8 and 6.1.1.4'

loop_
_geom_angle_atom_site_label_1
_geom_angle_atom_site_label_2
_geom_angle_atom_site_label_3
_geom_angle
_geom_angle_site_symmetry_1
_geom_angle_site_symmetry_3
_geom_angle_publ_flag
C2 S1 C5 93.16(8) . . ?
C1 C1 C2 136.48(10) 6 . ?
C1 C1 H1 112.6(11) 6 . ?
C2 C1 H1 110.9(11) . . ?
C1 C2 C3 122.72(16) . . ?
C1 C2 S1 128.44(13) . . ?
C3 C2 S1 108.83(13) . . ?
C4 C3 C2 114.73(16) . . ?
C4 C3 H3 122.6 . . ?
C2 C3 H3 122.6 . . ?
C3 C4 C5 114.35(16) . . ?
C3 C4 H4 122.8 . . ?
C5 C4 H4 122.8 . . ?
C6 C5 C4 126.07(17) . . ?
C6 C5 S1 125.01(15) . . ?
C4 C5 S1 108.91(13) . . ?
C5 C6 C5 126.6(2) . 2_756 ?
C5 C6 C7 116.71(12) . . ?
C5 C6 C7 116.71(12) 2_756 . ?
C8 C7 C8 118.2(2) 2_756 . ?
C8 C7 C6 120.90(11) 2_756 . ?
C8 C7 C6 120.90(11) . . ?
C9 C8 C7 120.86(17) . . ?
C9 C8 H8 119.6 . . ?
C7 C8 H8 119.6 . . ?
C10 C9 C8 120.09(18) . . ?
C10 C9 H9 120.0 . . ?
C8 C9 H9 120.0 . . ?
C9 C10 C9 119.9(2) 2_756 . ?
C9 C10 H10 120.1 2_756 . ?
C9 C10 H10 120.1 . . ?

loop_
_geom_bond_atom_site_label_1
_geom_bond_atom_site_label_2
_geom_bond_distance
_geom_bond_site_symmetry_2
_geom_bond_publ_flag
S1 C2 1.7442(18) . ?
S1 C5 1.7492(18) . ?
C1 C1 1.386(3) 6 ?
C1 C2 1.401(2) . ?
C1 H1 0.959(19) . ?
C2 C3 1.409(2) . ?
C3 C4 1.367(2) . ?
C3 H3 0.9500 . ?
C4 C5 1.409(2) . ?
C4 H4 0.9500 . ?
C5 C6 1.405(2) . ?
C6 C5 1.405(2) 2_756 ?
C6 C7 1.498(3) . ?
C7 C8 1.388(2) 2_756 ?
C7 C8 1.388(2) . ?
C8 C9 1.385(3) . ?
C8 H8 0.9500 . ?
C9 C10 1.375(2) . ?
C9 H9 0.9500 . ?
C10 C9 1.375(2) 2_756 ?
C10 H10 0.9500 . ?

loop_
_geom_torsion_atom_site_label_1
_geom_torsion_atom_site_label_2
_geom_torsion_atom_site_label_3
_geom_torsion_atom_site_label_4
_geom_torsion
_geom_torsion_site_symmetry_1
_geom_torsion_site_symmetry_2
_geom_torsion_site_symmetry_3
_geom_torsion_site_symmetry_4
_geom_torsion_publ_flag
C1 C1 C2 C3 179.33(10) 6 . . . ?
C1 C1 C2 S1 0.8(2) 6 . . . ?
C5 S1 C2 C1 177.75(16) . . . . ?
C5 S1 C2 C3 -0.98(13) . . . . ?
C1 C2 C3 C4 -178.31(16) . . . . ?
S1 C2 C3 C4 0.51(19) . . . . ?
C2 C3 C4 C5 0.4(2) . . . . ?
C3 C4 C5 C6 178.07(13) . . . . ?
C3 C4 C5 S1 -1.13(19) . . . . ?
C2 S1 C5 C6 -178.02(13) . . . . ?
C2 S1 C5 C4 1.19(13) . . . . ?
C4 C5 C6 C5 -177.48(18) . . . 2_756 ?
S1 C5 C6 C5 1.60(8) . . . 2_756 ?
C4 C5 C6 C7 2.52(18) . . . . ?
S1 C5 C6 C7 -178.40(8) . . . . ?
C5 C6 C7 C8 98.17(12) . . . 2_756 ?
C5 C6 C7 C8 -81.83(12) 2_756 . . 2_756 ?
C5 C6 C7 C8 -81.83(12) . . . . ?
C5 C6 C7 C8 98.17(12) 2_756 . . . ?
C8 C7 C8 C9 -0.27(14) 2_756 . . . ?
C6 C7 C8 C9 179.73(14) . . . . ?
C7 C8 C9 C10 0.5(3) . . . . ?
C8 C9 C10 C9 -0.26(14) . . . 2_756 ?
